data_7245786
loop_
_publ_author_name
'Qin, Shu-Qin'
'Xu, Wei'
'Ye, Wen-Cai'
'Jiang, Ren-Wang'

_publ_section_title
;
 Structure determination of liquid molecules by encapsulation in an
 aromatic cavity with hydrogen bonding and enhanced C--H&#x22EF;\p
 interactions
;
_journal_name_full CrystEngComm
_journal_paper_doi 10.1039/D2CE01033J
_journal_year 2022
_chemical_absolute_configuration unknown
_chemical_formula_moiety 'C10 H6 O6 S2, C10 H18 O, 2(C H6 N3), H2 O'
_chemical_formula_sum 'C22 H38 N6 O8 S2'
_chemical_formula_weight 578.70
_space_group_crystal_system orthorhombic
_space_group_IT_number 19
_space_group_name_Hall 'P 2ac 2ab'
_space_group_name_H-M_alt 'P 21 21 21'
_atom_sites_solution_hydrogens mixed
_atom_sites_solution_primary iterative
_audit_creation_date 2021-12-27
_audit_creation_method
;
Olex2 1.3-alpha
(compiled 2020.11.12 svn.r5f609507 for OlexSys, GUI svn.r6408)
;
_audit_update_record
;
2022-05-23 deposited with the CCDC.	2022-11-09 downloaded from the CCDC.
;
_cell_angle_alpha 90
_cell_angle_beta 90
_cell_angle_gamma 90
_cell_formula_units_Z 4
_cell_length_a 7.6827(2)
_cell_length_b 16.9136(6)
_cell_length_c 21.7131(6)
_cell_measurement_reflns_used 4544
_cell_measurement_temperature 150.00(10)
_cell_measurement_theta_max 73.5680
_cell_measurement_theta_min 4.0470
_cell_volume 2821.45(15)
_computing_cell_refinement 'CrysAlisPro 1.171.38.43f (Rigaku OD, 2015)'
_computing_data_collection 'CrysAlisPro 1.171.38.43f (Rigaku OD, 2015)'
_computing_data_reduction 'CrysAlisPro 1.171.38.43f (Rigaku OD, 2015)'
_computing_molecular_graphics 'Olex2 1.3-alpha (Dolomanov et al., 2009)'
_computing_publication_material 'Olex2 1.3-alpha (Dolomanov et al., 2009)'
_computing_structure_refinement 'SHELXL 2018/3 (Sheldrick, 2015)'
_computing_structure_solution 'olex2.solve 1.3-alpha (Bourhis et al., 2015)'
_diffrn_ambient_environment N~2~
_diffrn_ambient_temperature 150.00(10)
_diffrn_detector 'CCD plate'
_diffrn_detector_area_resol_mean 5.2684
_diffrn_detector_type AtlasS2
_diffrn_measured_fraction_theta_full 0.998
_diffrn_measured_fraction_theta_max 0.974
_diffrn_measurement_details
;
List of Runs (angles in degrees, time in seconds):

  # Type    Start    End  Width  t~exp~   \w     \q     \k     \f   Frames
#--------------------------------------------------------------------------
  1  \w     22.00  60.00   1.00    1.00    --   40.73 -99.00 -90.00   38
  2  \w     36.00 118.00   1.00    1.52    --  107.58 -45.00   0.00   82
  3  \w     69.00 102.00   1.00    1.52    --  107.58 -94.00-120.00   33
  4  \w     25.00  66.00   1.00    1.52    --  107.58 -94.00-120.00   41
  5  \w    141.00 171.00   1.00    1.52    --  107.58  45.00 -90.00   30
  6  \w     97.00 178.00   1.00    1.52    --  107.58 125.00  90.00   81
  7  \w   -112.00  23.00   1.00    1.00    --  -40.73   0.00-150.00  135
;
_diffrn_measurement_device 'four-circle diffractometer'
_diffrn_measurement_device_type 'SuperNova, Dual, Cu at zero, AtlasS2'
_diffrn_measurement_method '\w scans'
_diffrn_orient_matrix_type 'CrysAlisPro convention (1999,Acta A55,543-557)'
_diffrn_orient_matrix_UB_11 0.0393849000
_diffrn_orient_matrix_UB_12 0.0517626000
_diffrn_orient_matrix_UB_13 0.0567854000
_diffrn_orient_matrix_UB_21 0.0505217000
_diffrn_orient_matrix_UB_22 0.0691292000
_diffrn_orient_matrix_UB_23 -0.0426873000
_diffrn_orient_matrix_UB_31 -0.1897263000
_diffrn_orient_matrix_UB_32 0.0289833000
_diffrn_orient_matrix_UB_33 0.0004857000
_diffrn_radiation_monochromator mirror
_diffrn_radiation_probe x-ray
_diffrn_radiation_type 'Cu K\a'
_diffrn_radiation_wavelength 1.54184
_diffrn_reflns_av_R_equivalents 0.0318
_diffrn_reflns_av_unetI/netI 0.0531
_diffrn_reflns_Laue_measured_fraction_full 0.998
_diffrn_reflns_Laue_measured_fraction_max 0.974
_diffrn_reflns_limit_h_max 4
_diffrn_reflns_limit_h_min -9
_diffrn_reflns_limit_k_max 20
_diffrn_reflns_limit_k_min -18
_diffrn_reflns_limit_l_max 27
_diffrn_reflns_limit_l_min -25
_diffrn_reflns_number 7301
_diffrn_reflns_point_group_measured_fraction_full 0.888
_diffrn_reflns_point_group_measured_fraction_max 0.849
_diffrn_reflns_theta_full 67.684
_diffrn_reflns_theta_max 73.823
_diffrn_reflns_theta_min 3.312
_diffrn_source 'micro-focus sealed X-ray tube'
_diffrn_source_type 'SuperNova (Cu) X-ray Source'
_exptl_absorpt_coefficient_mu 2.185
_exptl_absorpt_correction_T_max 1.00000
_exptl_absorpt_correction_T_min 0.60583
_exptl_absorpt_correction_type multi-scan
_exptl_absorpt_process_details
;
CrysAlisPro 1.171.38.43f (Rigaku Oxford Diffraction, 2015)
Empirical absorption correction using spherical harmonics,
 implemented in SCALE3 ABSPACK scaling algorithm.
;
_exptl_crystal_colour colourless
_exptl_crystal_colour_primary colourless
_exptl_crystal_density_diffrn 1.362
_exptl_crystal_description block
_exptl_crystal_F_000 1232
_exptl_crystal_size_max 0.13
_exptl_crystal_size_mid 0.12
_exptl_crystal_size_min 0.11
_refine_diff_density_max 0.245
_refine_diff_density_min -0.325
_refine_diff_density_rms 0.051
_refine_ls_abs_structure_details
;
 Flack x determined using 1417 quotients [(I+)-(I-)]/[(I+)+(I-)]
 (Parsons, Flack and Wagner, Acta Cryst. B69 (2013) 249-259).
;
_refine_ls_abs_structure_Flack -0.022(15)
_refine_ls_extinction_method none
_refine_ls_goodness_of_fit_ref 1.056
_refine_ls_hydrogen_treatment mixed
_refine_ls_matrix_type full
_refine_ls_number_parameters 357
_refine_ls_number_reflns 4859
_refine_ls_number_restraints 0
_refine_ls_restrained_S_all 1.056
_refine_ls_R_factor_all 0.0448
_refine_ls_R_factor_gt 0.0406
_refine_ls_shift/su_max 0.001
_refine_ls_shift/su_mean 0.000
_refine_ls_structure_factor_coef Fsqd
_refine_ls_weighting_details 'w=1/[\s^2^(Fo^2^)+(0.0399P)^2^+0.7691P] where P=(Fo^2^+2Fc^2^)/3'
_refine_ls_weighting_scheme calc
_refine_ls_wR_factor_gt 0.0995
_refine_ls_wR_factor_ref 0.1022
_reflns_Friedel_coverage 0.535
_reflns_Friedel_fraction_full 0.741
_reflns_Friedel_fraction_max 0.686
_reflns_number_gt 4486
_reflns_number_total 4859
_reflns_threshold_expression 'I > 2\s(I)'
_cod_data_source_file d2ce01033j2.cif
_cod_data_source_block GNPS-1
_cod_database_code 7245786
_shelx_shelxl_version_number 2018/3
_shelx_space_group_comment
;
The symmetry employed for this shelxl refinement is uniquely defined
by the following loop, which should always be used as a source of
symmetry information in preference to the above space-group names.
They are only intended as comments.
;
_reflns_odcompleteness_completeness 99.97
_reflns_odcompleteness_iscentric 1
_reflns_odcompleteness_theta 66.97
_olex2_refinement_description
;
1. Fixed Uiso
 At 1.2 times of:
  All C(H) groups, All C(H,H) groups, All N(H,H) groups
 At 1.5 times of:
  All C(H,H,H) groups, All O(H) groups, All O(H,H) groups
2.a Free rotating group:
 O1W(H1WA,H1WB)
2.b Ternary CH refined with riding coordinates:
 C1(H1), C2(H2), C4(H4)
2.c Secondary CH2 refined with riding coordinates:
 C3(H3A,H3B), C5(H5A,H5B), C6(H6A,H6B)
2.d Aromatic/amide H refined with riding coordinates:
 C12(H12), C13(H13), C14(H14), C17(H17), C18(H18), C19(H19)
2.e X=CH2 refined with riding coordinates:
 N1(H1A,H1B), N2(H2A,H2B), N3(H3C,H3D), N4(H4A,H4B), N5(H5C,H5D), N6(H6C,H6D)
2.f Idealised Me refined as rotating group:
 C9(H9A,H9B,H9C), C10(H10A,H10B,H10C)
2.g Idealised tetrahedral OH refined as rotating group:
 O7(H7)
;
_olex2_date_sample_data_collection 2020-10-28
_olex2_submission_special_instructions 'No special instructions were received'
_oxdiff_exptl_absorpt_empirical_details
;
Empirical correction (ABSPACK) includes:
- Absorption correction using spherical harmonics
- Frame scaling
;
_oxdiff_exptl_absorpt_empirical_full_max 1.502
_oxdiff_exptl_absorpt_empirical_full_min 0.456

loop_
_space_group_symop_operation_xyz
'x, y, z'
'-x+1/2, -y, z+1/2'
'-x, y+1/2, -z+1/2'
'x+1/2, -y+1/2, -z'

loop_
_atom_site_label
_atom_site_type_symbol
_atom_site_fract_x
_atom_site_fract_y
_atom_site_fract_z
_atom_site_U_iso_or_equiv
_atom_site_adp_type
_atom_site_occupancy
_atom_site_site_symmetry_order
_atom_site_calc_flag
_atom_site_refinement_flags_posn
_atom_site_refinement_flags_adp
_atom_site_refinement_flags_occupancy
_atom_site_disorder_assembly
_atom_site_disorder_group
S1 S 0.28824(12) 0.72776(5) 0.60134(4) 0.02213(19) Uani 1 1 d . . . . .
S2 S -0.15182(12) 0.67874(6) 0.87511(4) 0.02246(19) Uani 1 1 d . . . . .
O1 O 0.3813(3) 0.80064(15) 0.61541(11) 0.0261(6) Uani 1 1 d . . . . .
O2 O 0.2116(4) 0.72838(16) 0.53975(10) 0.0276(6) Uani 1 1 d . . . . .
O3 O 0.3950(4) 0.65767(16) 0.61228(11) 0.0264(6) Uani 1 1 d . . . . .
O4 O -0.2574(3) 0.75068(15) 0.87283(11) 0.0260(6) Uani 1 1 d . . . . .
O5 O -0.2515(3) 0.60916(16) 0.85709(11) 0.0269(6) Uani 1 1 d . . . . .
O6 O -0.0691(4) 0.66875(16) 0.93552(10) 0.0272(6) Uani 1 1 d . . . . .
O7 O 0.3483(4) 0.49647(16) 0.60590(11) 0.0300(6) Uani 1 1 d . . . . .
H7 H 0.353319 0.544584 0.610173 0.045 Uiso 1 1 calc R U . . .
C1 C 0.5669(5) 0.4834(2) 0.68716(17) 0.0274(9) Uani 1 1 d . . . . .
H1 H 0.564136 0.540778 0.693255 0.033 Uiso 1 1 calc R U . . .
C2 C 0.3884(5) 0.4585(2) 0.66374(16) 0.0278(8) Uani 1 1 d . . . . .
H2 H 0.391568 0.401279 0.656494 0.033 Uiso 1 1 calc R U . . .
C3 C 0.2451(5) 0.4749(3) 0.71040(17) 0.0304(9) Uani 1 1 d . . . . .
H3A H 0.135045 0.455656 0.694450 0.036 Uiso 1 1 calc R U . . .
H3B H 0.234809 0.531469 0.716618 0.036 Uiso 1 1 calc R U . . .
C4 C 0.2835(6) 0.4347(3) 0.77207(17) 0.0346(9) Uani 1 1 d . . . . .
H4 H 0.290723 0.377687 0.764625 0.041 Uiso 1 1 calc R U . . .
C5 C 0.4581(6) 0.4617(3) 0.79614(18) 0.0375(10) Uani 1 1 d . . . . .
H5A H 0.482849 0.434658 0.834575 0.045 Uiso 1 1 calc R U . . .
H5B H 0.453760 0.517954 0.804495 0.045 Uiso 1 1 calc R U . . .
C6 C 0.6034(6) 0.4449(3) 0.75046(19) 0.0396(11) Uani 1 1 d . . . . .
H6A H 0.615646 0.388236 0.745287 0.048 Uiso 1 1 calc R U . . .
H6B H 0.712273 0.465216 0.766671 0.048 Uiso 1 1 calc R U . . .
C7 C 0.7097(6) 0.4657(3) 0.6413(2) 0.0366(10) Uani 1 1 d . . . . .
C8 C 0.8138(7) 0.5220(3) 0.6205(2) 0.0482(12) Uani 1 1 d . . . . .
H8A H 0.799(7) 0.577(3) 0.636(2) 0.048(15) Uiso 1 1 d . . . . .
H8B H 0.903(8) 0.506(3) 0.589(3) 0.063(17) Uiso 1 1 d . . . . .
C9 C 0.7291(9) 0.3819(3) 0.6201(3) 0.074(2) Uani 1 1 d . . . . .
H9A H 0.764839 0.349448 0.654116 0.111 Uiso 1 1 calc R U . . .
H9B H 0.815310 0.379349 0.588151 0.111 Uiso 1 1 calc R U . . .
H9C H 0.619763 0.363169 0.604481 0.111 Uiso 1 1 calc R U . . .
C10 C 0.1372(7) 0.4488(3) 0.8185(2) 0.0494(13) Uani 1 1 d . . . . .
H10A H 0.127602 0.504331 0.826807 0.074 Uiso 1 1 calc R U . . .
H10B H 0.162788 0.421063 0.855972 0.074 Uiso 1 1 calc R U . . .
H10C H 0.029422 0.429720 0.801745 0.074 Uiso 1 1 calc R U . . .
C11 C 0.1095(5) 0.7231(2) 0.65368(15) 0.0224(7) Uani 1 1 d . . . . .
C12 C -0.0542(5) 0.7327(3) 0.63108(16) 0.0278(8) Uani 1 1 d . . . . .
H12 H -0.070628 0.741548 0.589209 0.033 Uiso 1 1 calc R U . . .
C13 C -0.1990(5) 0.7293(3) 0.67070(17) 0.0300(8) Uani 1 1 d . . . . .
H13 H -0.310407 0.737265 0.655105 0.036 Uiso 1 1 calc R U . . .
C14 C -0.1764(5) 0.7142(2) 0.73215(16) 0.0262(8) Uani 1 1 d . . . . .
H14 H -0.273386 0.710335 0.757591 0.031 Uiso 1 1 calc R U . . .
C15 C -0.0087(5) 0.7044(2) 0.75768(16) 0.0217(7) Uani 1 1 d . . . . .
C16 C 0.1403(5) 0.7109(2) 0.71817(15) 0.0213(7) Uani 1 1 d . . . . .
C17 C 0.3087(5) 0.7041(2) 0.74387(16) 0.0255(8) Uani 1 1 d . . . . .
H17 H 0.405373 0.709606 0.718449 0.031 Uiso 1 1 calc R U . . .
C18 C 0.3329(5) 0.6895(3) 0.80552(16) 0.0290(9) Uani 1 1 d . . . . .
H18 H 0.444708 0.684599 0.821458 0.035 Uiso 1 1 calc R U . . .
C19 C 0.1867(5) 0.6821(2) 0.84449(15) 0.0268(8) Uani 1 1 d . . . . .
H19 H 0.202872 0.671851 0.886188 0.032 Uiso 1 1 calc R U . . .
C20 C 0.0221(5) 0.6896(2) 0.82170(16) 0.0217(7) Uani 1 1 d . . . . .
C21 C 0.1150(5) 0.9486(2) 0.53136(16) 0.0268(8) Uani 1 1 d . . . . .
N1 N 0.0417(5) 1.0137(2) 0.51011(15) 0.0366(9) Uani 1 1 d . . . . .
H1A H -0.011091 1.013126 0.475186 0.044 Uiso 1 1 calc R U . . .
H1B H 0.046686 1.056689 0.531193 0.044 Uiso 1 1 calc R U . . .
N2 N 0.1982(4) 0.9498(2) 0.58511(13) 0.0269(7) Uani 1 1 d . . . . .
H2A H 0.204213 0.992977 0.605949 0.032 Uiso 1 1 calc R U . . .
H2B H 0.246036 0.907446 0.598997 0.032 Uiso 1 1 calc R U . . .
N3 N 0.1076(5) 0.8825(2) 0.49916(15) 0.0362(9) Uani 1 1 d . . . . .
H3C H 0.054966 0.881686 0.464215 0.043 Uiso 1 1 calc R U . . .
H3D H 0.155535 0.840148 0.513134 0.043 Uiso 1 1 calc R U . . .
N4 N 0.0367(5) 0.4271(2) 0.45313(15) 0.0315(8) Uani 1 1 d . . . . .
H4A H 0.074062 0.473655 0.461888 0.038 Uiso 1 1 calc R U . . .
H4B H -0.024954 0.419606 0.420581 0.038 Uiso 1 1 calc R U . . .
N5 N 0.1686(5) 0.3775(2) 0.53999(14) 0.0306(7) Uani 1 1 d . . . . .
H5C H 0.206491 0.423944 0.549055 0.037 Uiso 1 1 calc R U . . .
H5D H 0.192273 0.338107 0.563552 0.037 Uiso 1 1 calc R U . . .
N6 N 0.0201(5) 0.29440(19) 0.47544(15) 0.0307(8) Uani 1 1 d . . . . .
H6C H 0.046905 0.255086 0.498709 0.037 Uiso 1 1 calc R U . . .
H6D H -0.041462 0.286873 0.442892 0.037 Uiso 1 1 calc R U . . .
O1W O 0.1046(5) 0.59483(19) 0.46846(16) 0.0513(10) Uani 1 1 d G . . . .
H1WA H 0.139990 0.626178 0.496381 0.077 Uiso 1 1 d G U . . .
H1WB H 0.044096 0.620307 0.442389 0.077 Uiso 1 1 d G U . . .
C22 C 0.0740(5) 0.3668(2) 0.48979(16) 0.0254(8) Uani 1 1 d . . . . .

loop_
_atom_site_aniso_label
_atom_site_aniso_U_11
_atom_site_aniso_U_22
_atom_site_aniso_U_33
_atom_site_aniso_U_23
_atom_site_aniso_U_13
_atom_site_aniso_U_12
S1 0.0279(4) 0.0213(4) 0.0172(3) 0.0002(3) 0.0018(3) 0.0005(4)
S2 0.0264(4) 0.0233(4) 0.0176(4) 0.0008(3) 0.0018(3) -0.0010(4)
O1 0.0299(13) 0.0217(13) 0.0268(12) -0.0004(10) 0.0003(11) -0.0042(11)
O2 0.0371(14) 0.0280(14) 0.0178(10) 0.0003(10) -0.0013(11) -0.0011(14)
O3 0.0316(14) 0.0231(14) 0.0245(12) 0.0019(11) 0.0041(11) 0.0047(11)
O4 0.0283(13) 0.0253(14) 0.0244(11) -0.0007(10) 0.0026(11) 0.0052(11)
O5 0.0311(14) 0.0248(14) 0.0247(11) -0.0002(10) 0.0006(11) -0.0094(12)
O6 0.0352(15) 0.0285(15) 0.0180(11) 0.0022(11) 0.0012(11) -0.0005(13)
O7 0.0418(16) 0.0267(14) 0.0214(11) 0.0007(11) -0.0013(12) -0.0023(14)
C1 0.032(2) 0.0222(19) 0.0281(18) 0.0001(16) 0.0012(16) 0.0015(17)
C2 0.037(2) 0.0226(19) 0.0233(16) -0.0005(16) 0.0018(16) -0.0037(18)
C3 0.029(2) 0.035(2) 0.0273(17) 0.0021(16) 0.0017(16) -0.0010(18)
C4 0.043(2) 0.032(2) 0.0286(18) 0.0052(17) 0.0064(19) 0.001(2)
C5 0.044(3) 0.044(3) 0.0251(19) 0.0058(18) -0.0046(18) 0.005(2)
C6 0.039(2) 0.044(3) 0.037(2) 0.010(2) -0.001(2) 0.009(2)
C7 0.036(2) 0.032(2) 0.041(2) 0.0046(18) 0.0072(19) 0.006(2)
C8 0.043(3) 0.050(3) 0.052(3) 0.003(2) 0.012(2) -0.004(2)
C9 0.089(5) 0.038(3) 0.095(4) 0.003(3) 0.056(4) 0.017(3)
C10 0.049(3) 0.063(3) 0.036(2) 0.009(2) 0.011(2) 0.002(3)
C11 0.0267(18) 0.0207(18) 0.0199(15) 0.0012(15) 0.0007(14) -0.0017(16)
C12 0.0322(19) 0.033(2) 0.0183(16) 0.0015(16) -0.0034(15) -0.0001(18)
C13 0.0204(17) 0.042(2) 0.0274(17) 0.0028(18) -0.0028(15) 0.0049(19)
C14 0.0247(18) 0.031(2) 0.0227(16) -0.0001(15) 0.0021(14) -0.0006(17)
C15 0.0239(17) 0.0220(18) 0.0192(16) -0.0007(14) 0.0037(14) -0.0016(15)
C16 0.0241(17) 0.0208(17) 0.0191(15) 0.0008(13) 0.0034(14) 0.0006(15)
C17 0.0227(18) 0.030(2) 0.0237(16) 0.0008(15) 0.0019(15) 0.0000(16)
C18 0.0197(18) 0.042(2) 0.0255(17) 0.0027(17) -0.0030(15) 0.0016(18)
C19 0.031(2) 0.032(2) 0.0176(15) 0.0010(15) 0.0009(15) 0.0015(18)
C20 0.0243(17) 0.0200(18) 0.0207(16) -0.0001(14) 0.0020(14) -0.0005(16)
C21 0.032(2) 0.0262(19) 0.0224(16) 0.0002(15) -0.0015(15) -0.0018(18)
N1 0.056(2) 0.0271(18) 0.0269(15) -0.0029(14) -0.0146(16) 0.0095(18)
N2 0.0346(17) 0.0240(16) 0.0222(13) -0.0008(13) -0.0048(13) 0.0007(15)
N3 0.058(2) 0.0241(18) 0.0267(16) -0.0019(14) -0.0151(17) 0.0026(18)
N4 0.042(2) 0.0249(17) 0.0278(16) 0.0018(14) -0.0093(16) -0.0020(16)
N5 0.0405(19) 0.0262(17) 0.0250(14) 0.0016(13) -0.0071(15) -0.0014(16)
N6 0.0415(19) 0.0246(17) 0.0260(15) 0.0003(13) -0.0105(15) -0.0031(16)
O1W 0.073(3) 0.0313(17) 0.0494(19) -0.0063(15) -0.0304(18) 0.0028(18)
C22 0.0269(19) 0.029(2) 0.0207(16) -0.0002(15) 0.0001(15) 0.0023(17)

loop_
_atom_type_symbol
_atom_type_description
_atom_type_scat_dispersion_real
_atom_type_scat_dispersion_imag
_atom_type_scat_source
C C 0.0181 0.0091 'International Tables Vol C Tables 4.2.6.8 and 6.1.1.4'
H H 0.0000 0.0000 'International Tables Vol C Tables 4.2.6.8 and 6.1.1.4'
N N 0.0311 0.0180 'International Tables Vol C Tables 4.2.6.8 and 6.1.1.4'
O O 0.0492 0.0322 'International Tables Vol C Tables 4.2.6.8 and 6.1.1.4'
S S 0.3331 0.5567 'International Tables Vol C Tables 4.2.6.8 and 6.1.1.4'

loop_
_geom_angle_atom_site_label_1
_geom_angle_atom_site_label_2
_geom_angle_atom_site_label_3
_geom_angle
_geom_angle_site_symmetry_1
_geom_angle_site_symmetry_3
_geom_angle_publ_flag
O1 S1 O2 112.55(15) . . ?
O1 S1 O3 112.13(16) . . ?
O1 S1 C11 106.33(17) . . ?
O2 S1 C11 105.86(17) . . ?
O3 S1 O2 112.39(16) . . ?
O3 S1 C11 107.02(17) . . ?
O4 S2 O6 111.49(16) . . ?
O4 S2 C20 107.94(17) . . ?
O5 S2 O4 111.79(16) . . ?
O5 S2 O6 111.99(16) . . ?
O5 S2 C20 107.65(16) . . ?
O6 S2 C20 105.62(17) . . ?
C2 O7 H7 109.5 . . ?
C2 C1 H1 107.5 . . ?
C2 C1 C6 110.1(3) . . ?
C6 C1 H1 107.5 . . ?
C7 C1 H1 107.5 . . ?
C7 C1 C2 112.3(3) . . ?
C7 C1 C6 111.8(3) . . ?
O7 C2 C1 111.1(3) . . ?
O7 C2 H2 107.7 . . ?
O7 C2 C3 110.1(3) . . ?
C1 C2 H2 107.8 . . ?
C1 C2 C3 112.3(3) . . ?
C3 C2 H2 107.7 . . ?
C2 C3 H3A 109.4 . . ?
C2 C3 H3B 109.4 . . ?
C2 C3 C4 111.2(3) . . ?
H3A C3 H3B 108.0 . . ?
C4 C3 H3A 109.4 . . ?
C4 C3 H3B 109.4 . . ?
C3 C4 H4 107.7 . . ?
C5 C4 C3 109.9(4) . . ?
C5 C4 H4 107.7 . . ?
C5 C4 C10 112.2(4) . . ?
C10 C4 C3 111.5(4) . . ?
C10 C4 H4 107.7 . . ?
C4 C5 H5A 109.3 . . ?
C4 C5 H5B 109.3 . . ?
C4 C5 C6 111.8(4) . . ?
H5A C5 H5B 107.9 . . ?
C6 C5 H5A 109.3 . . ?
C6 C5 H5B 109.3 . . ?
C1 C6 H6A 109.3 . . ?
C1 C6 H6B 109.3 . . ?
C5 C6 C1 111.6(4) . . ?
C5 C6 H6A 109.3 . . ?
C5 C6 H6B 109.3 . . ?
H6A C6 H6B 108.0 . . ?
C8 C7 C1 121.4(4) . . ?
C8 C7 C9 121.1(5) . . ?
C9 C7 C1 117.5(4) . . ?
C7 C8 H8A 119(3) . . ?
C7 C8 H8B 117(3) . . ?
H8A C8 H8B 124(5) . . ?
C7 C9 H9A 109.5 . . ?
C7 C9 H9B 109.5 . . ?
C7 C9 H9C 109.5 . . ?
H9A C9 H9B 109.5 . . ?
H9A C9 H9C 109.5 . . ?
H9B C9 H9C 109.5 . . ?
C4 C10 H10A 109.5 . . ?
C4 C10 H10B 109.5 . . ?
C4 C10 H10C 109.5 . . ?
H10A C10 H10B 109.5 . . ?
H10A C10 H10C 109.5 . . ?
H10B C10 H10C 109.5 . . ?
C12 C11 S1 118.5(3) . . ?
C12 C11 C16 121.4(3) . . ?
C16 C11 S1 120.1(3) . . ?
C11 C12 H12 119.8 . . ?
C11 C12 C13 120.4(3) . . ?
C13 C12 H12 119.8 . . ?
C12 C13 H13 119.9 . . ?
C14 C13 C12 120.2(4) . . ?
C14 C13 H13 119.9 . . ?
C13 C14 H14 119.3 . . ?
C13 C14 C15 121.3(3) . . ?
C15 C14 H14 119.3 . . ?
C14 C15 C16 119.0(3) . . ?
C14 C15 C20 123.5(3) . . ?
C20 C15 C16 117.5(3) . . ?
C15 C16 C11 117.6(3) . . ?
C17 C16 C11 123.2(3) . . ?
C17 C16 C15 119.2(3) . . ?
C16 C17 H17 119.2 . . ?
C18 C17 C16 121.5(3) . . ?
C18 C17 H17 119.2 . . ?
C17 C18 H18 120.2 . . ?
C17 C18 C19 119.5(3) . . ?
C19 C18 H18 120.2 . . ?
C18 C19 H19 119.6 . . ?
C20 C19 C18 120.8(3) . . ?
C20 C19 H19 119.6 . . ?
C15 C20 S2 121.8(3) . . ?
C19 C20 S2 116.7(3) . . ?
C19 C20 C15 121.4(3) . . ?
N1 C21 N2 119.9(4) . . ?
N1 C21 N3 120.2(3) . . ?
N3 C21 N2 119.8(4) . . ?
C21 N1 H1A 120.0 . . ?
C21 N1 H1B 120.0 . . ?
H1A N1 H1B 120.0 . . ?
C21 N2 H2A 120.0 . . ?
C21 N2 H2B 120.0 . . ?
H2A N2 H2B 120.0 . . ?
C21 N3 H3C 120.0 . . ?
C21 N3 H3D 120.0 . . ?
H3C N3 H3D 120.0 . . ?
H4A N4 H4B 120.0 . . ?
C22 N4 H4A 120.0 . . ?
C22 N4 H4B 120.0 . . ?
H5C N5 H5D 120.0 . . ?
C22 N5 H5C 120.0 . . ?
C22 N5 H5D 120.0 . . ?
H6C N6 H6D 120.0 . . ?
C22 N6 H6C 120.0 . . ?
C22 N6 H6D 120.0 . . ?
H1WA O1W H1WB 109.5 . . ?
N4 C22 N6 120.0(3) . . ?
N5 C22 N4 120.6(4) . . ?
N5 C22 N6 119.4(4) . . ?

loop_
_geom_bond_atom_site_label_1
_geom_bond_atom_site_label_2
_geom_bond_distance
_geom_bond_site_symmetry_2
_geom_bond_publ_flag
S1 O1 1.457(3) . ?
S1 O2 1.461(2) . ?
S1 O3 1.461(3) . ?
S1 C11 1.784(4) . ?
S2 O4 1.463(3) . ?
S2 O5 1.457(3) . ?
S2 O6 1.467(3) . ?
S2 C20 1.779(4) . ?
O7 H7 0.8200 . ?
O7 C2 1.444(4) . ?
C1 H1 0.9800 . ?
C1 C2 1.522(6) . ?
C1 C6 1.546(5) . ?
C1 C7 1.511(6) . ?
C2 H2 0.9800 . ?
C2 C3 1.522(5) . ?
C3 H3A 0.9700 . ?
C3 H3B 0.9700 . ?
C3 C4 1.530(5) . ?
C4 H4 0.9800 . ?
C4 C5 1.510(6) . ?
C4 C10 1.527(6) . ?
C5 H5A 0.9700 . ?
C5 H5B 0.9700 . ?
C5 C6 1.520(6) . ?
C6 H6A 0.9700 . ?
C6 H6B 0.9700 . ?
C7 C8 1.323(7) . ?
C7 C9 1.498(7) . ?
C8 H8A 1.00(5) . ?
C8 H8B 1.00(6) . ?
C9 H9A 0.9600 . ?
C9 H9B 0.9600 . ?
C9 H9C 0.9600 . ?
C10 H10A 0.9600 . ?
C10 H10B 0.9600 . ?
C10 H10C 0.9600 . ?
C11 C12 1.360(5) . ?
C11 C16 1.435(5) . ?
C12 H12 0.9300 . ?
C12 C13 1.407(5) . ?
C13 H13 0.9300 . ?
C13 C14 1.370(5) . ?
C14 H14 0.9300 . ?
C14 C15 1.412(5) . ?
C15 C16 1.435(5) . ?
C15 C20 1.432(5) . ?
C16 C17 1.414(5) . ?
C17 H17 0.9300 . ?
C17 C18 1.374(5) . ?
C18 H18 0.9300 . ?
C18 C19 1.412(5) . ?
C19 H19 0.9300 . ?
C19 C20 1.365(5) . ?
C21 N1 1.320(5) . ?
C21 N2 1.331(5) . ?
C21 N3 1.321(5) . ?
N1 H1A 0.8600 . ?
N1 H1B 0.8600 . ?
N2 H2A 0.8600 . ?
N2 H2B 0.8600 . ?
N3 H3C 0.8600 . ?
N3 H3D 0.8600 . ?
N4 H4A 0.8600 . ?
N4 H4B 0.8600 . ?
N4 C22 1.325(5) . ?
N5 H5C 0.8600 . ?
N5 H5D 0.8600 . ?
N5 C22 1.323(5) . ?
N6 H6C 0.8600 . ?
N6 H6D 0.8600 . ?
N6 C22 1.330(5) . ?
O1W H1WA 0.8499 . ?
O1W H1WB 0.8501 . ?

loop_
_geom_torsion_atom_site_label_1
_geom_torsion_atom_site_label_2
_geom_torsion_atom_site_label_3
_geom_torsion_atom_site_label_4
_geom_torsion
_geom_torsion_site_symmetry_1
_geom_torsion_site_symmetry_2
_geom_torsion_site_symmetry_3
_geom_torsion_site_symmetry_4
_geom_torsion_publ_flag
S1 C11 C12 C13 179.8(3) . . . . ?
S1 C11 C16 C15 -177.5(3) . . . . ?
S1 C11 C16 C17 1.7(5) . . . . ?
O1 S1 C11 C12 110.4(3) . . . . ?
O1 S1 C11 C16 -68.5(3) . . . . ?
O2 S1 C11 C12 -9.5(4) . . . . ?
O2 S1 C11 C16 171.6(3) . . . . ?
O3 S1 C11 C12 -129.5(3) . . . . ?
O3 S1 C11 C16 51.5(4) . . . . ?
O4 S2 C20 C15 -57.7(3) . . . . ?
O4 S2 C20 C19 123.3(3) . . . . ?
O5 S2 C20 C15 63.1(3) . . . . ?
O5 S2 C20 C19 -115.9(3) . . . . ?
O6 S2 C20 C15 -177.1(3) . . . . ?
O6 S2 C20 C19 3.9(4) . . . . ?
O7 C2 C3 C4 179.6(3) . . . . ?
C1 C2 C3 C4 -56.2(5) . . . . ?
C2 C1 C6 C5 -53.5(5) . . . . ?
C2 C1 C7 C8 123.2(5) . . . . ?
C2 C1 C7 C9 -56.8(6) . . . . ?
C2 C3 C4 C5 56.7(5) . . . . ?
C2 C3 C4 C10 -178.1(4) . . . . ?
C3 C4 C5 C6 -57.2(5) . . . . ?
C4 C5 C6 C1 56.3(5) . . . . ?
C6 C1 C2 O7 177.5(3) . . . . ?
C6 C1 C2 C3 53.7(5) . . . . ?
C6 C1 C7 C8 -112.5(5) . . . . ?
C6 C1 C7 C9 67.6(6) . . . . ?
C7 C1 C2 O7 -57.3(4) . . . . ?
C7 C1 C2 C3 179.0(3) . . . . ?
C7 C1 C6 C5 -179.0(4) . . . . ?
C10 C4 C5 C6 178.1(4) . . . . ?
C11 C12 C13 C14 -1.7(7) . . . . ?
C11 C16 C17 C18 -177.6(4) . . . . ?
C12 C11 C16 C15 3.6(6) . . . . ?
C12 C11 C16 C17 -177.2(4) . . . . ?
C12 C13 C14 C15 2.2(7) . . . . ?
C13 C14 C15 C16 0.3(6) . . . . ?
C13 C14 C15 C20 179.1(4) . . . . ?
C14 C15 C16 C11 -3.1(5) . . . . ?
C14 C15 C16 C17 177.7(4) . . . . ?
C14 C15 C20 S2 2.2(6) . . . . ?
C14 C15 C20 C19 -178.8(4) . . . . ?
C15 C16 C17 C18 1.6(6) . . . . ?
C16 C11 C12 C13 -1.3(7) . . . . ?
C16 C15 C20 S2 -178.9(3) . . . . ?
C16 C15 C20 C19 0.1(6) . . . . ?
C16 C17 C18 C19 -0.8(6) . . . . ?
C17 C18 C19 C20 -0.4(6) . . . . ?
C18 C19 C20 S2 179.8(3) . . . . ?
C18 C19 C20 C15 0.8(6) . . . . ?
C20 C15 C16 C11 178.0(4) . . . . ?
C20 C15 C16 C17 -1.2(5) . . . . ?
